data_2217668
loop_
_publ_author_name
'Nie, Yi'

_publ_section_title
;
 <i>N</i>'-[4-(Dimethylamino)benzylidene]-3-hydroxybenzohydrazide
;
_journal_coeditor_code SU2040
_journal_issue 2
_journal_name_full 'Acta Crystallographica Section E'
_journal_page_first o471
_journal_page_last o471
_journal_paper_doi 10.1107/S160053680800130X
_journal_volume 64
_journal_year 2008
_chemical_formula_iupac 'C16 H17 N3 O2'
_chemical_formula_moiety 'C16 H17 N3 O2'
_chemical_formula_sum 'C16 H17 N3 O2'
_chemical_formula_weight 283.33
_chemical_name_systematic
;
N'-[4-(Dimethylamino)benzylidene]3-hydroxybenzohydrazide
;
_space_group_IT_number 14
_symmetry_cell_setting monoclinic
_symmetry_space_group_name_Hall '-P 2ybc'
_symmetry_space_group_name_H-M 'P 1 21/c 1'
_atom_sites_solution_hydrogens geom
_atom_sites_solution_primary direct
_atom_sites_solution_secondary difmap
_audit_creation_method SHELXL-97
_cell_angle_alpha 90.00
_cell_angle_beta 101.97(3)
_cell_angle_gamma 90.00
_cell_formula_units_Z 4
_cell_length_a 13.397(3)
_cell_length_b 9.663(2)
_cell_length_c 11.183(2)
_cell_measurement_reflns_used 4593
_cell_measurement_temperature 298(2)
_cell_measurement_theta_max 27.7
_cell_measurement_theta_min 2.5
_cell_volume 1416.2(5)
_computing_cell_refinement 'SAINT (Siemens, 1996)'
_computing_data_collection 'SMART (Siemens, 1996)'
_computing_data_reduction 'SAINT (Siemens, 1996)'
_computing_molecular_graphics 'SHELXTL (Version 5.1; Sheldrick, 2008)'
_computing_publication_material 'SHELXL97 (Sheldrick, 2008)'
_computing_structure_refinement 'SHELXL97 (Sheldrick, 2008)'
_computing_structure_solution 'SHELXS97 (Sheldrick, 2008)'
_diffrn_ambient_temperature 298(2)
_diffrn_measured_fraction_theta_full 0.998
_diffrn_measured_fraction_theta_max 0.998
_diffrn_measurement_device_type 'Bruker SMART APEX area-detector diffractometer'
_diffrn_measurement_method '\w scans'
_diffrn_radiation_monochromator graphite
_diffrn_radiation_source 'fine-focus sealed tube'
_diffrn_radiation_type MoK\a
_diffrn_radiation_wavelength 0.71073
_diffrn_reflns_av_R_equivalents 0.0209
_diffrn_reflns_av_sigmaI/netI 0.0216
_diffrn_reflns_limit_h_max 17
_diffrn_reflns_limit_h_min -16
_diffrn_reflns_limit_k_max 12
_diffrn_reflns_limit_k_min -12
_diffrn_reflns_limit_l_max 14
_diffrn_reflns_limit_l_min -14
_diffrn_reflns_number 11531
_diffrn_reflns_theta_full 27.00
_diffrn_reflns_theta_max 27.00
_diffrn_reflns_theta_min 2.62
_diffrn_standards_decay_% o
_diffrn_standards_number o
_exptl_absorpt_coefficient_mu 0.090
_exptl_absorpt_correction_T_max 0.9761
_exptl_absorpt_correction_T_min 0.9753
_exptl_absorpt_correction_type multi-scan
_exptl_absorpt_process_details '(SADABS; Sheldrick, 1996)'
_exptl_crystal_colour yellow
_exptl_crystal_density_diffrn 1.329
_exptl_crystal_density_method 'not measured'
_exptl_crystal_description block
_exptl_crystal_F_000 600
_exptl_crystal_size_max 0.28
_exptl_crystal_size_mid 0.27
_exptl_crystal_size_min 0.27
_refine_diff_density_max 0.211
_refine_diff_density_min -0.289
_refine_ls_extinction_method none
_refine_ls_goodness_of_fit_ref 1.047
_refine_ls_hydrogen_treatment mixed
_refine_ls_matrix_type full
_refine_ls_number_parameters 196
_refine_ls_number_reflns 3094
_refine_ls_number_restraints 1
_refine_ls_restrained_S_all 1.047
_refine_ls_R_factor_all 0.0521
_refine_ls_R_factor_gt 0.0444
_refine_ls_shift/su_max_lt 0.001
_refine_ls_shift/su_mean <0.001
_refine_ls_structure_factor_coef Fsqd
_refine_ls_weighting_details 'calc w=1/[\s^2^(Fo^2^)+(0.0773P)^2^+0.1729P] where P=(Fo^2^+2Fc^2^)/3'
_refine_ls_weighting_scheme calc
_refine_ls_wR_factor_gt 0.1233
_refine_ls_wR_factor_ref 0.1303
_reflns_number_gt 2579
_reflns_number_total 3094
_reflns_threshold_expression I>2\s(I)
_cod_data_source_file su2040.cif
_cod_data_source_block I
_cod_original_sg_symbol_H-M 'P 21/c'
_cod_database_code 2217668
_cod_database_fobs_code 2217668

loop_
_symmetry_equiv_pos_as_xyz
'x, y, z'
'-x, y+1/2, -z+1/2'
'-x, -y, -z'
'x, -y-1/2, z-1/2'

loop_
_atom_site_type_symbol
_atom_site_label
_atom_site_fract_x
_atom_site_fract_y
_atom_site_fract_z
_atom_site_U_iso_or_equiv
_atom_site_adp_type
_atom_site_calc_flag
_atom_site_refinement_flags
_atom_site_occupancy
O O1 0.51231(8) 0.27675(11) 0.29293(9) 0.0574(3) Uani d . 1
O O2 0.28657(7) 0.69755(10) 0.22473(9) 0.0486(3) Uani d . 1
H H2 0.3315 0.7006 0.1849 0.073 Uiso calc R 1
N N1 0.97117(10) -0.30631(15) 0.63913(13) 0.0654(4) Uani d . 1
N N2 0.60441(8) 0.13189(10) 0.48763(10) 0.0416(3) Uani d . 1
N N3 0.52359(8) 0.22033(11) 0.49046(10) 0.0420(3) Uani d D 1
C C1 0.72192(9) -0.03254(12) 0.59700(11) 0.0379(3) Uani d . 1
C C2 0.78863(10) -0.03161(13) 0.51647(11) 0.0430(3) Uani d . 1
H H2A 0.7774 0.0302 0.4513 0.052 Uiso calc R 1
C C3 0.87041(10) -0.11981(14) 0.53134(12) 0.0445(3) Uani d . 1
H H3 0.9138 -0.1157 0.4764 0.053 Uiso calc R 1
C C4 0.89036(9) -0.21613(13) 0.62715(12) 0.0425(3) Uani d . 1
C C5 0.82405(10) -0.21577(14) 0.70911(12) 0.0456(3) Uani d . 1
H H5 0.8352 -0.2770 0.7747 0.055 Uiso calc R 1
C C6 0.74284(10) -0.12595(14) 0.69358(11) 0.0424(3) Uani d . 1
H H6 0.7004 -0.1277 0.7496 0.051 Uiso calc R 1
C C7 0.99119(16) -0.4061(2) 0.73523(17) 0.0793(6) Uani d . 1
H H7A 1.0129 -0.3597 0.8121 0.119 Uiso calc R 1
H H7B 1.0439 -0.4679 0.7219 0.119 Uiso calc R 1
H H7C 0.9302 -0.4578 0.7363 0.119 Uiso calc R 1
C C8 1.04154(15) -0.2992(2) 0.5584(2) 0.0903(7) Uani d . 1
H H8A 1.0063 -0.3194 0.4764 0.135 Uiso calc R 1
H H8B 1.0952 -0.3655 0.5835 0.135 Uiso calc R 1
H H8C 1.0702 -0.2079 0.5612 0.135 Uiso calc R 1
C C9 0.63422(9) 0.05897(13) 0.58348(11) 0.0411(3) Uani d . 1
H H9 0.5988 0.0645 0.6466 0.049 Uiso calc R 1
C C10 0.48449(9) 0.29458(12) 0.38962(12) 0.0397(3) Uani d . 1
C C11 0.40510(9) 0.39961(12) 0.40150(11) 0.0375(3) Uani d . 1
C C12 0.38258(9) 0.49733(12) 0.30887(11) 0.0375(3) Uani d . 1
H H12 0.4168 0.4954 0.2446 0.045 Uiso calc R 1
C C13 0.30939(9) 0.59770(12) 0.31174(11) 0.0380(3) Uani d . 1
C C14 0.25681(10) 0.59887(14) 0.40629(12) 0.0453(3) Uani d . 1
H H14 0.2067 0.6651 0.4080 0.054 Uiso calc R 1
C C15 0.27927(11) 0.50121(16) 0.49776(13) 0.0530(4) Uani d . 1
H H15 0.2440 0.5021 0.5611 0.064 Uiso calc R 1
C C16 0.35350(10) 0.40181(14) 0.49689(12) 0.0469(3) Uani d . 1
H H16 0.3686 0.3372 0.5596 0.056 Uiso calc R 1
H H3A 0.5095(14) 0.2388(19) 0.5637(11) 0.080 Uiso d D 1

loop_
_atom_site_aniso_label
_atom_site_aniso_U_11
_atom_site_aniso_U_22
_atom_site_aniso_U_33
_atom_site_aniso_U_12
_atom_site_aniso_U_13
_atom_site_aniso_U_23
O1 0.0646(6) 0.0592(6) 0.0572(6) 0.0197(5) 0.0327(5) 0.0044(5)
O2 0.0480(5) 0.0487(5) 0.0530(6) 0.0081(4) 0.0192(4) 0.0094(4)
N1 0.0552(7) 0.0751(9) 0.0698(8) 0.0289(7) 0.0219(6) 0.0220(7)
N2 0.0369(5) 0.0388(6) 0.0501(6) 0.0050(4) 0.0114(4) -0.0082(4)
N3 0.0380(5) 0.0417(6) 0.0485(6) 0.0072(4) 0.0137(5) -0.0065(5)
C1 0.0368(6) 0.0382(6) 0.0391(6) -0.0001(5) 0.0087(5) -0.0057(5)
C2 0.0452(7) 0.0451(7) 0.0400(6) 0.0056(5) 0.0115(5) 0.0069(5)
C3 0.0427(7) 0.0535(8) 0.0407(7) 0.0056(5) 0.0162(5) 0.0024(5)
C4 0.0388(6) 0.0447(7) 0.0432(7) 0.0046(5) 0.0067(5) 0.0001(5)
C5 0.0467(7) 0.0504(7) 0.0397(7) 0.0023(6) 0.0085(5) 0.0086(5)
C6 0.0428(7) 0.0499(7) 0.0373(6) -0.0026(5) 0.0149(5) -0.0027(5)
C7 0.0834(12) 0.0834(13) 0.0713(11) 0.0421(10) 0.0162(9) 0.0196(9)
C8 0.0656(11) 0.1028(15) 0.1139(16) 0.0410(11) 0.0449(11) 0.0305(13)
C9 0.0394(6) 0.0403(6) 0.0456(7) 0.0004(5) 0.0131(5) -0.0074(5)
C10 0.0359(6) 0.0369(6) 0.0497(7) 0.0000(5) 0.0165(5) -0.0046(5)
C11 0.0332(6) 0.0371(6) 0.0442(7) -0.0012(5) 0.0122(5) -0.0055(5)
C12 0.0352(6) 0.0394(6) 0.0412(6) -0.0024(5) 0.0156(5) -0.0044(5)
C13 0.0345(6) 0.0378(6) 0.0423(6) -0.0024(5) 0.0095(5) -0.0018(5)
C14 0.0393(6) 0.0472(7) 0.0530(7) 0.0094(5) 0.0182(5) -0.0002(6)
C15 0.0532(8) 0.0630(9) 0.0511(8) 0.0150(6) 0.0302(6) 0.0071(6)
C16 0.0486(7) 0.0502(7) 0.0464(7) 0.0102(6) 0.0199(6) 0.0079(6)

loop_
_atom_type_symbol
_atom_type_description
_atom_type_scat_dispersion_real
_atom_type_scat_dispersion_imag
_atom_type_scat_source
C C 0.0033 0.0016 'International Tables Vol C Tables 4.2.6.8 and 6.1.1.4'
H H 0.0000 0.0000 'International Tables Vol C Tables 4.2.6.8 and 6.1.1.4'
N N 0.0061 0.0033 'International Tables Vol C Tables 4.2.6.8 and 6.1.1.4'
O O 0.0106 0.0060 'International Tables Vol C Tables 4.2.6.8 and 6.1.1.4'

loop_
_geom_angle_atom_site_label_1
_geom_angle_atom_site_label_2
_geom_angle_atom_site_label_3
_geom_angle
C13 O2 H2 109.5
C4 N1 C7 121.53(13)
C4 N1 C8 120.99(13)
C7 N1 C8 117.43(13)
C9 N2 N3 115.57(10)
C10 N3 N2 118.66(10)
C10 N3 H3A 122.7(12)
N2 N3 H3A 117.2(12)
C6 C1 C2 116.93(11)
C6 C1 C9 120.27(11)
C2 C1 C9 122.80(11)
C3 C2 C1 121.39(12)
C3 C2 H2A 119.3
C1 C2 H2A 119.3
C2 C3 C4 121.75(11)
C2 C3 H3 119.1
C4 C3 H3 119.1
N1 C4 C5 122.05(12)
N1 C4 C3 121.11(12)
C5 C4 C3 116.84(11)
C6 C5 C4 120.73(12)
C6 C5 H5 119.6
C4 C5 H5 119.6
C5 C6 C1 122.33(11)
C5 C6 H6 118.8
C1 C6 H6 118.8
N1 C7 H7A 109.5
N1 C7 H7B 109.5
H7A C7 H7B 109.5
N1 C7 H7C 109.5
H7A C7 H7C 109.5
H7B C7 H7C 109.5
N1 C8 H8A 109.5
N1 C8 H8B 109.5
H8A C8 H8B 109.5
N1 C8 H8C 109.5
H8A C8 H8C 109.5
H8B C8 H8C 109.5
N2 C9 C1 121.94(11)
N2 C9 H9 119.0
C1 C9 H9 119.0
O1 C10 N3 121.76(11)
O1 C10 C11 121.68(12)
N3 C10 C11 116.56(10)
C16 C11 C12 119.87(11)
C16 C11 C10 123.77(11)
C12 C11 C10 116.35(10)
C13 C12 C11 120.32(10)
C13 C12 H12 119.8
C11 C12 H12 119.8
O2 C13 C12 122.41(10)
O2 C13 C14 117.75(11)
C12 C13 C14 119.84(11)
C15 C14 C13 119.55(11)
C15 C14 H14 120.2
C13 C14 H14 120.2
C14 C15 C16 121.09(12)
C14 C15 H15 119.5
C16 C15 H15 119.5
C15 C16 C11 119.32(12)
C15 C16 H16 120.3
C11 C16 H16 120.3

loop_
_geom_bond_atom_site_label_1
_geom_bond_atom_site_label_2
_geom_bond_distance
O1 C10 1.2267(15)
O2 C13 1.3593(15)
O2 H2 0.8200
N1 C4 1.3745(17)
N1 C7 1.427(2)
N1 C8 1.436(2)
N2 C9 1.2757(16)
N2 N3 1.3848(14)
N3 C10 1.3475(17)
N3 H3A 0.895(9)
C1 C6 1.3907(17)
C1 C2 1.3942(17)
C1 C9 1.4531(17)
C2 C3 1.3706(17)
C2 H2A 0.9300
C3 C4 1.4025(18)
C3 H3 0.9300
C4 C5 1.4025(19)
C5 C6 1.3744(18)
C5 H5 0.9300
C6 H6 0.9300
C7 H7A 0.9600
C7 H7B 0.9600
C7 H7C 0.9600
C8 H8A 0.9600
C8 H8B 0.9600
C8 H8C 0.9600
C9 H9 0.9300
C10 C11 1.4958(16)
C11 C16 1.3864(18)
C11 C12 1.3878(17)
C12 C13 1.3842(17)
C12 H12 0.9300
C13 C14 1.3868(17)
C14 C15 1.3783(19)
C14 H14 0.9300
C15 C16 1.3841(18)
C15 H15 0.9300
C16 H16 0.9300

loop_
_geom_hbond_atom_site_label_D
_geom_hbond_atom_site_label_H
_geom_hbond_atom_site_label_A
_geom_hbond_site_symmetry_A
_geom_hbond_distance_DH
_geom_hbond_distance_HA
_geom_hbond_distance_DA
_geom_hbond_angle_DHA
O2 H2 O1 2_655 0.82 2.18 2.8470(14) 138.1
O2 H2 N2 2_655 0.82 2.36 3.1008(16) 149.9
N3 H3A O1 4_566 0.895(9) 2.561(11) 3.4172(16) 160.4(16)

loop_
_cod_related_entry_id
_cod_related_entry_database
_cod_related_entry_code
1 ChemSpider 5264847
